data_1535050
loop_
_publ_author_name
'Becker, R.'
'Johnsson, M.'
'Kremer, R.K.'
'Lemmens, P.'

_publ_section_title
;
 Crystal structure and magnetic properties of Cu3(TeO3)2Br2 - a layered
 compound with a new Cu(II) coordination polyhedron
;
_journal_name_full 'Journal of Solid State Chemistry'
_journal_page_first 2024
_journal_page_last 2029
_journal_volume 178
_journal_year 2005
_chemical_formula_sum 'Br2 Cu3 O6 Te2'
_chemical_name_systematic 'Cu3 (Te O3)2 Br2'
_space_group_crystal_system monoclinic
_space_group_IT_number 12
_space_group_name_Hall '-A 2y'
_space_group_name_H-M_alt 'A 1 2/m 1'
_cell_angle_alpha 90
_cell_angle_beta 107.39
_cell_angle_gamma 90
_cell_formula_units_Z 2
_cell_length_a 8.1999
_cell_length_b 6.2781
_cell_length_c 9.3186
_cell_volume 457.793
_citation_journal_id_ASTM JSSCBI
_cod_data_source_file Becker_JSSCBI_2005_1805.cif
_cod_data_source_block Br2Cu3O6Te2
_cod_original_cell_volume 457.7928
_cod_database_code 1535050

loop_
_space_group_symop_id
_space_group_symop_operation_xyz
1 x,y,z
2 -x,y,-z
3 -x,-y,-z
4 x,-y,z
5 x,y+1/2,z+1/2
6 -x,y+1/2,-z+1/2
7 -x,-y+1/2,-z+1/2
8 x,-y+1/2,z+1/2

loop_
_atom_site_label
_atom_site_type_symbol
_atom_site_fract_x
_atom_site_fract_y
_atom_site_fract_z
_atom_site_occupancy
_atom_site_U_iso_or_equiv
Te1 Te+4 0.23943 0 0.66206 1 0.0
Cu2 Cu+2 0.35883 0 0.08294 1 0.0
O1 O-2 0.3675 0.1966 -0.4176 1 0.0
Cu1 Cu+2 0.5 0 0.5 1 0.0
O2 O-2 0.6283 0 0.1405 1 0.0
Br1 Br-1 0.13958 0 0.21243 1 0.0
